data_7055793
loop_
_publ_author_name
'Mandal, Mrinmay'
'Monkowius, Uwe'
'Chakraborty, Debashis'

_publ_section_title
;
 Synthesis and structural characterization of titanium and zirconium
 complexes containing half-salen ligands as catalysts for polymerization
 reactions
;
_journal_name_full 'New J. Chem.'
_journal_paper_doi 10.1039/C6NJ02148D
_journal_year 2016
_chemical_formula_moiety 'C36 H50 N2 O4 Ti'
_chemical_formula_sum 'C36 H50 N2 O4 Ti'
_chemical_formula_weight 622.68
_chemical_name_systematic Ti1
_chemical_properties_physical Air-sensitive,Moisture-sensitive
_space_group_IT_number 15
_symmetry_cell_setting monoclinic
_symmetry_space_group_name_Hall '-I 2ya'
_symmetry_space_group_name_H-M 'I 1 2/a 1'
_atom_sites_solution_hydrogens geom
_atom_sites_solution_primary direct
_atom_sites_solution_secondary difmap
_audit_creation_method 'APEX2 v2010.1-2'
_audit_update_record
;
2016-04-24 deposited with the CCDC.
2016-09-30 downloaded from the CCDC.
;
_cell_angle_alpha 90.00
_cell_angle_beta 104.720(3)
_cell_angle_gamma 90.00
_cell_formula_units_Z 4
_cell_length_a 14.4864(9)
_cell_length_b 17.4311(13)
_cell_length_c 16.5711(16)
_cell_measurement_reflns_used 7841
_cell_measurement_temperature 296(2)
_cell_measurement_theta_max 27.80
_cell_measurement_theta_min 2.34
_cell_volume 4047.1(6)
_computing_cell_refinement 'APEXII/SAINT (Bruker, 2004)'
_computing_data_collection 'APEXII (Bruker, 2004)'
_computing_data_reduction 'SAINT/XPREP (Bruker, 2004)'
_computing_molecular_graphics 'ORTEP3 (Farrugia, 1997)'
_computing_publication_material 'SHELXL-97 (Sheldrick, 2008)'
_computing_structure_refinement 'SHELXL-97 (Sheldrick, 2008)'
_computing_structure_solution 'SHELXS-97 (Sheldrick, 2008)'
_diffrn_ambient_temperature 296(2)
_diffrn_measured_fraction_theta_full 0.994
_diffrn_measured_fraction_theta_max 0.994
_diffrn_measurement_device_type 'Bruker APEXII CCD area detector'
_diffrn_measurement_method 'phi and omega scans'
_diffrn_radiation_monochromator graphite
_diffrn_radiation_source 'fine-focus sealed tube'
_diffrn_radiation_type MoK\a
_diffrn_radiation_wavelength 0.71073
_diffrn_reflns_av_R_equivalents 0.0210
_diffrn_reflns_av_sigmaI/netI 0.0243
_diffrn_reflns_limit_h_max 18
_diffrn_reflns_limit_h_min -19
_diffrn_reflns_limit_k_max 19
_diffrn_reflns_limit_k_min -23
_diffrn_reflns_limit_l_max 22
_diffrn_reflns_limit_l_min -21
_diffrn_reflns_number 19126
_diffrn_reflns_theta_full 28.34
_diffrn_reflns_theta_max 28.34
_diffrn_reflns_theta_min 1.73
_exptl_absorpt_coefficient_mu 0.245
_exptl_absorpt_correction_T_max 0.9642
_exptl_absorpt_correction_T_min 0.9193
_exptl_absorpt_correction_type multi-scan
_exptl_absorpt_process_details 'SADABS (Bruker,2004)'
_exptl_crystal_colour yellow
_exptl_crystal_density_diffrn 1.022
_exptl_crystal_density_method 'not measured'
_exptl_crystal_description prism
_exptl_crystal_F_000 1336
_exptl_crystal_size_max 0.35
_exptl_crystal_size_mid 0.28
_exptl_crystal_size_min 0.15
_refine_diff_density_max 0.265
_refine_diff_density_min -0.164
_refine_diff_density_rms 0.039
_refine_ls_extinction_method none
_refine_ls_goodness_of_fit_ref 1.103
_refine_ls_hydrogen_treatment constr
_refine_ls_matrix_type full
_refine_ls_number_parameters 199
_refine_ls_number_reflns 5037
_refine_ls_number_restraints 0
_refine_ls_restrained_S_all 1.103
_refine_ls_R_factor_all 0.0626
_refine_ls_R_factor_gt 0.0451
_refine_ls_shift/su_max 0.001
_refine_ls_shift/su_mean 0.000
_refine_ls_structure_factor_coef Fsqd
_refine_ls_weighting_details 'calc w=1/[\s^2^(Fo^2^)+(0.0754P)^2^+0.6354P] where P=(Fo^2^+2Fc^2^)/3'
_refine_ls_weighting_scheme calc
_refine_ls_wR_factor_gt 0.1357
_refine_ls_wR_factor_ref 0.1426
_reflns_number_gt 3664
_reflns_number_total 5037
_reflns_threshold_expression >2sigma(I)
_cod_data_source_file c6nj02148d2.cif
_cod_data_source_block Ti1
_cod_original_sg_symbol_H-M I2/a
_cod_database_code 7055793
_publcif_datablock.id {1ca9f957-dee2-423c-8aa0-77e1010ccb34}

loop_
_symmetry_equiv_pos_as_xyz
'x, y, z'
'-x+1/2, y, -z'
'x+1/2, y+1/2, z+1/2'
'-x+1, y+1/2, -z+1/2'
'-x, -y, -z'
'x-1/2, -y, z'
'-x+1/2, -y+1/2, -z+1/2'
'x, -y+1/2, z+1/2'

loop_
_atom_site_label
_atom_site_type_symbol
_atom_site_fract_x
_atom_site_fract_y
_atom_site_fract_z
_atom_site_U_iso_or_equiv
_atom_site_adp_type
_atom_site_occupancy
_atom_site_symmetry_multiplicity
_atom_site_calc_flag
_atom_site_refinement_flags
Ti1 Ti 0.2500 0.01259(2) 0.0000 0.04692(15) Uani 1 2 d S
O2 O 0.30253(10) -0.05784(8) 0.08246(9) 0.0777(4) Uani 1 1 d .
C13 C 0.30626(18) -0.13523(13) 0.20492(15) 0.0848(7) Uani 1 1 d .
H13A H 0.3754 -0.1379 0.2204 0.102 Uiso 1 1 calc R
H13B H 0.2821 -0.1794 0.1704 0.102 Uiso 1 1 calc R
C4 C 0.00507(12) 0.25282(11) -0.07150(11) 0.0598(4) Uani 1 1 d .
H4 H -0.0117 0.2973 -0.1028 0.072 Uiso 1 1 calc R
C10 C 0.11072(18) 0.16044(17) -0.22328(14) 0.0921(7) Uani 1 1 d .
H10A H 0.0440 0.1524 -0.2483 0.138 Uiso 1 1 calc R
H10B H 0.1380 0.1144 -0.1953 0.138 Uiso 1 1 calc R
H10C H 0.1424 0.1732 -0.2658 0.138 Uiso 1 1 calc R
C16 C 0.12930(16) -0.05388(13) 0.21063(12) 0.0752(6) Uani 1 1 d .
H16A H 0.0601 -0.0523 0.1944 0.090 Uiso 1 1 calc R
H16B H 0.1521 -0.0083 0.2432 0.090 Uiso 1 1 calc R
C15 C 0.16300(19) -0.12550(15) 0.26282(14) 0.0903(7) Uani 1 1 d .
H15A H 0.1437 -0.1219 0.3146 0.108 Uiso 1 1 calc R
H15B H 0.1319 -0.1701 0.2328 0.108 Uiso 1 1 calc R
C14 C 0.26961(18) -0.13659(15) 0.28262(14) 0.0885(7) Uani 1 1 d .
H14A H 0.2860 -0.1853 0.3109 0.106 Uiso 1 1 calc R
H14B H 0.3007 -0.0963 0.3202 0.106 Uiso 1 1 calc R
C1 C 0.05324(9) 0.12204(9) 0.02208(9) 0.0435(3) Uani 1 1 d .
C7 C -0.11360(17) 0.29275(16) 0.00952(15) 0.0920(8) Uani 1 1 d .
H7A H -0.1762 0.2775 -0.0216 0.138 Uiso 1 1 calc R
H7B H -0.1005 0.3436 -0.0067 0.138 Uiso 1 1 calc R
H7C H -0.1106 0.2921 0.0681 0.138 Uiso 1 1 calc R
C8 C 0.12305(13) 0.22670(12) -0.15976(11) 0.0639(5) Uani 1 1 d .
C9 C 0.22843(15) 0.23949(16) -0.12136(15) 0.0928(8) Uani 1 1 d .
H9A H 0.2596 0.2511 -0.1645 0.139 Uiso 1 1 calc R
H9B H 0.2558 0.1939 -0.0924 0.139 Uiso 1 1 calc R
H9C H 0.2366 0.2816 -0.0828 0.139 Uiso 1 1 calc R
C12 C 0.27445(13) -0.06279(11) 0.15660(12) 0.0616(5) Uani 1 1 d .
H12 H 0.3017 -0.0190 0.1918 0.074 Uiso 1 1 calc R
C2 C 0.09912(9) 0.13884(9) -0.04178(9) 0.0452(4) Uani 1 1 d .
C3 C 0.07342(10) 0.20579(10) -0.09055(10) 0.0516(4) Uani 1 1 d .
C5 C -0.04043(12) 0.23771(11) -0.00812(10) 0.0578(4) Uani 1 1 d .
C6 C -0.01665(10) 0.17204(10) 0.03677(9) 0.0502(4) Uani 1 1 d .
H6 H -0.0474 0.1600 0.0781 0.060 Uiso 1 1 calc R
C11 C 0.08082(19) 0.29811(16) -0.20791(16) 0.1030(9) Uani 1 1 d .
H11A H 0.0142 0.2899 -0.2332 0.154 Uiso 1 1 calc R
H11B H 0.1133 0.3085 -0.2505 0.154 Uiso 1 1 calc R
H11C H 0.0883 0.3410 -0.1704 0.154 Uiso 1 1 calc R
C17 C 0.07815(10) 0.05599(10) 0.07491(9) 0.0470(4) Uani 1 1 d .
H17 H 0.0408 0.0458 0.1118 0.056 Uiso 1 1 calc R
C18 C 0.16707(11) -0.05559(10) 0.13440(10) 0.0509(4) Uani 1 1 d .
H18 H 0.1410 -0.1016 0.1027 0.061 Uiso 1 1 calc R
N1 N 0.14724(9) 0.00981(7) 0.07582(8) 0.0438(3) Uani 1 1 d .
O1 O 0.16482(8) 0.09134(7) -0.05460(7) 0.0580(3) Uani 1 1 d .

loop_
_atom_site_aniso_label
_atom_site_aniso_U_11
_atom_site_aniso_U_22
_atom_site_aniso_U_33
_atom_site_aniso_U_23
_atom_site_aniso_U_13
_atom_site_aniso_U_12
Ti1 0.0473(2) 0.0469(3) 0.0548(3) 0.000 0.02823(17) 0.000
O2 0.0788(9) 0.0772(10) 0.0924(10) 0.0336(8) 0.0497(8) 0.0325(7)
C13 0.0911(15) 0.0728(14) 0.0926(16) 0.0307(12) 0.0271(12) 0.0209(12)
C4 0.0525(8) 0.0710(12) 0.0581(10) 0.0151(9) 0.0185(7) 0.0120(8)
C10 0.1072(17) 0.118(2) 0.0683(13) 0.0128(13) 0.0529(12) 0.0018(15)
C16 0.0852(13) 0.0847(15) 0.0645(12) 0.0276(11) 0.0354(10) 0.0091(11)
C15 0.1149(18) 0.0935(17) 0.0717(14) 0.0365(12) 0.0405(13) 0.0070(14)
C14 0.1073(17) 0.0815(16) 0.0710(13) 0.0301(12) 0.0122(12) 0.0059(13)
C1 0.0352(6) 0.0568(9) 0.0408(8) 0.0020(7) 0.0141(5) -0.0027(6)
C7 0.0900(15) 0.1097(19) 0.0894(15) 0.0161(13) 0.0471(12) 0.0448(14)
C8 0.0606(9) 0.0794(13) 0.0600(10) 0.0270(9) 0.0305(8) 0.0117(9)
C9 0.0633(11) 0.130(2) 0.0931(15) 0.0495(15) 0.0345(10) -0.0083(12)
C12 0.0611(10) 0.0594(11) 0.0663(11) 0.0148(9) 0.0196(8) 0.0055(8)
C2 0.0359(6) 0.0603(10) 0.0428(8) 0.0043(7) 0.0162(5) -0.0004(6)
C3 0.0439(7) 0.0666(11) 0.0478(9) 0.0109(8) 0.0182(6) 0.0038(7)
C5 0.0479(8) 0.0763(13) 0.0519(9) 0.0023(9) 0.0178(7) 0.0124(8)
C6 0.0404(7) 0.0714(11) 0.0426(8) 0.0009(8) 0.0176(6) 0.0023(7)
C11 0.1121(18) 0.118(2) 0.0969(17) 0.0609(16) 0.0591(14) 0.0409(16)
C17 0.0426(7) 0.0614(10) 0.0424(8) 0.0028(7) 0.0207(6) -0.0082(6)
C18 0.0584(9) 0.0468(10) 0.0501(9) 0.0066(7) 0.0184(7) -0.0072(7)
N1 0.0444(6) 0.0492(7) 0.0414(7) 0.0050(5) 0.0174(5) -0.0058(5)
O1 0.0561(6) 0.0701(8) 0.0593(7) 0.0205(6) 0.0361(5) 0.0129(5)

loop_
_atom_type_symbol
_atom_type_description
_atom_type_scat_dispersion_real
_atom_type_scat_dispersion_imag
_atom_type_scat_source
C C 0.0033 0.0016 'International Tables Vol C Tables 4.2.6.8 and 6.1.1.4'
N N 0.0061 0.0033 'International Tables Vol C Tables 4.2.6.8 and 6.1.1.4'
O O 0.0106 0.0060 'International Tables Vol C Tables 4.2.6.8 and 6.1.1.4'
H H 0.0000 0.0000 'International Tables Vol C Tables 4.2.6.8 and 6.1.1.4'
Ti Ti 0.2776 0.4457 'International Tables Vol C Tables 4.2.6.8 and 6.1.1.4'

loop_
_geom_angle_atom_site_label_1
_geom_angle_atom_site_label_2
_geom_angle_atom_site_label_3
_geom_angle
_geom_angle_site_symmetry_1
_geom_angle_site_symmetry_3
O2 Ti1 O2 96.89(10) 2 .
O2 Ti1 O1 156.95(5) 2 2
O2 Ti1 O1 91.83(7) . 2
O2 Ti1 O1 91.83(7) 2 .
O2 Ti1 O1 156.95(5) . .
O1 Ti1 O1 88.27(8) 2 .
O2 Ti1 N1 76.85(5) 2 2
O2 Ti1 N1 101.42(5) . 2
O1 Ti1 N1 80.53(4) 2 2
O1 Ti1 N1 101.33(4) . 2
O2 Ti1 N1 101.42(5) 2 .
O2 Ti1 N1 76.85(5) . .
O1 Ti1 N1 101.33(4) 2 .
O1 Ti1 N1 80.53(4) . .
N1 Ti1 N1 177.45(7) 2 .
C12 O2 Ti1 122.38(11) . .
C12 C13 C14 109.89(19) . .
C12 C13 H13A 109.7 . .
C14 C13 H13A 109.7 . .
C12 C13 H13B 109.7 . .
C14 C13 H13B 109.7 . .
H13A C13 H13B 108.2 . .
C3 C4 C5 124.13(16) . .
C3 C4 H4 117.9 . .
C5 C4 H4 117.9 . .
C8 C10 H10A 109.5 . .
C8 C10 H10B 109.5 . .
H10A C10 H10B 109.5 . .
C8 C10 H10C 109.5 . .
H10A C10 H10C 109.5 . .
H10B C10 H10C 109.5 . .
C18 C16 C15 109.18(18) . .
C18 C16 H16A 109.8 . .
C15 C16 H16A 109.8 . .
C18 C16 H16B 109.8 . .
C15 C16 H16B 109.8 . .
H16A C16 H16B 108.3 . .
C14 C15 C16 112.99(19) . .
C14 C15 H15A 109.0 . .
C16 C15 H15A 109.0 . .
C14 C15 H15B 109.0 . .
C16 C15 H15B 109.0 . .
H15A C15 H15B 107.8 . .
C15 C14 C13 111.99(18) . .
C15 C14 H14A 109.2 . .
C13 C14 H14A 109.2 . .
C15 C14 H14B 109.2 . .
C13 C14 H14B 109.2 . .
H14A C14 H14B 107.9 . .
C6 C1 C2 119.84(14) . .
C6 C1 C17 118.22(13) . .
C2 C1 C17 121.91(13) . .
C5 C7 H7A 109.5 . .
C5 C7 H7B 109.5 . .
H7A C7 H7B 109.5 . .
C5 C7 H7C 109.5 . .
H7A C7 H7C 109.5 . .
H7B C7 H7C 109.5 . .
C9 C8 C11 109.16(19) . .
C9 C8 C10 109.07(18) . .
C11 C8 C10 107.06(18) . .
C9 C8 C3 109.43(15) . .
C11 C8 C3 112.45(15) . .
C10 C8 C3 109.59(16) . .
C8 C9 H9A 109.5 . .
C8 C9 H9B 109.5 . .
H9A C9 H9B 109.5 . .
C8 C9 H9C 109.5 . .
H9A C9 H9C 109.5 . .
H9B C9 H9C 109.5 . .
O2 C12 C13 113.81(17) . .
O2 C12 C18 107.10(14) . .
C13 C12 C18 110.91(16) . .
O2 C12 H12 108.3 . .
C13 C12 H12 108.3 . .
C18 C12 H12 108.3 . .
O1 C2 C3 121.46(12) . .
O1 C2 C1 119.05(14) . .
C3 C2 C1 119.49(13) . .
C4 C3 C2 117.30(14) . .
C4 C3 C8 121.69(15) . .
C2 C3 C8 120.96(14) . .
C6 C5 C4 117.80(15) . .
C6 C5 C7 121.36(16) . .
C4 C5 C7 120.84(17) . .
C5 C6 C1 121.41(14) . .
C5 C6 H6 119.3 . .
C1 C6 H6 119.3 . .
C8 C11 H11A 109.5 . .
C8 C11 H11B 109.5 . .
H11A C11 H11B 109.5 . .
C8 C11 H11C 109.5 . .
H11A C11 H11C 109.5 . .
H11B C11 H11C 109.5 . .
N1 C17 C1 125.83(12) . .
N1 C17 H17 117.1 . .
C1 C17 H17 117.1 . .
N1 C18 C16 119.12(15) . .
N1 C18 C12 103.92(12) . .
C16 C18 C12 111.74(15) . .
N1 C18 H18 107.1 . .
C16 C18 H18 107.1 . .
C12 C18 H18 107.1 . .
C17 N1 C18 120.89(12) . .
C17 N1 Ti1 128.69(10) . .
C18 N1 Ti1 110.41(9) . .
C2 O1 Ti1 141.23(10) . .

loop_
_geom_bond_atom_site_label_1
_geom_bond_atom_site_label_2
_geom_bond_distance
_geom_bond_site_symmetry_2
Ti1 O2 1.8506(13) 2
Ti1 O2 1.8507(13) .
Ti1 O1 1.9126(11) 2
Ti1 O1 1.9127(11) .
Ti1 N1 2.1789(12) 2
Ti1 N1 2.1789(12) .
O2 C12 1.391(2) .
C13 C12 1.503(3) .
C13 C14 1.512(3) .
C13 H13A 0.9700 .
C13 H13B 0.9700 .
C4 C3 1.382(2) .
C4 C5 1.399(2) .
C4 H4 0.9300 .
C10 C8 1.542(3) .
C10 H10A 0.9600 .
C10 H10B 0.9600 .
C10 H10C 0.9600 .
C16 C18 1.499(2) .
C16 C15 1.526(3) .
C16 H16A 0.9700 .
C16 H16B 0.9700 .
C15 C14 1.508(3) .
C15 H15A 0.9700 .
C15 H15B 0.9700 .
C14 H14A 0.9700 .
C14 H14B 0.9700 .
C1 C6 1.403(2) .
C1 C2 1.4159(18) .
C1 C17 1.436(2) .
C7 C5 1.512(2) .
C7 H7A 0.9600 .
C7 H7B 0.9600 .
C7 H7C 0.9600 .
C8 C9 1.514(3) .
C8 C11 1.521(3) .
C8 C3 1.544(2) .
C9 H9A 0.9600 .
C9 H9B 0.9600 .
C9 H9C 0.9600 .
C12 C18 1.510(2) .
C12 H12 0.9800 .
C2 O1 1.3188(18) .
C2 C3 1.414(2) .
C5 C6 1.361(2) .
C6 H6 0.9300 .
C11 H11A 0.9600 .
C11 H11B 0.9600 .
C11 H11C 0.9600 .
C17 N1 1.282(2) .
C17 H17 0.9300 .
C18 N1 1.477(2) .
C18 H18 0.9800 .

loop_
_geom_torsion_atom_site_label_1
_geom_torsion_atom_site_label_2
_geom_torsion_atom_site_label_3
_geom_torsion_atom_site_label_4
_geom_torsion
_geom_torsion_site_symmetry_1
O2 Ti1 O2 C12 -117.64(17) 2
O1 Ti1 O2 C12 83.74(15) 2
O1 Ti1 O2 C12 -6.2(3) .
N1 Ti1 O2 C12 164.45(15) 2
N1 Ti1 O2 C12 -17.47(14) .
C18 C16 C15 C14 53.2(3) .
C16 C15 C14 C13 -53.3(3) .
C12 C13 C14 C15 54.2(3) .
Ti1 O2 C12 C13 165.22(15) .
Ti1 O2 C12 C18 42.3(2) .
C14 C13 C12 O2 -178.06(18) .
C14 C13 C12 C18 -57.2(2) .
C6 C1 C2 O1 179.82(13) .
C17 C1 C2 O1 1.9(2) .
C6 C1 C2 C3 -0.4(2) .
C17 C1 C2 C3 -178.36(14) .
C5 C4 C3 C2 -0.8(3) .
C5 C4 C3 C8 -178.33(17) .
O1 C2 C3 C4 -178.85(15) .
C1 C2 C3 C4 1.4(2) .
O1 C2 C3 C8 -1.3(2) .
C1 C2 C3 C8 178.98(15) .
C9 C8 C3 C4 115.6(2) .
C11 C8 C3 C4 -5.9(3) .
C10 C8 C3 C4 -124.88(19) .
C9 C8 C3 C2 -61.9(2) .
C11 C8 C3 C2 176.59(19) .
C10 C8 C3 C2 57.6(2) .
C3 C4 C5 C6 -0.9(3) .
C3 C4 C5 C7 179.16(19) .
C4 C5 C6 C1 1.9(2) .
C7 C5 C6 C1 -178.12(18) .
C2 C1 C6 C5 -1.3(2) .
C17 C1 C6 C5 176.70(15) .
C6 C1 C17 N1 -171.78(15) .
C2 C1 C17 N1 6.2(2) .
C15 C16 C18 N1 -177.36(16) .
C15 C16 C18 C12 -56.1(2) .
O2 C12 C18 N1 -45.78(18) .
C13 C12 C18 N1 -170.50(16) .
O2 C12 C18 C16 -175.47(15) .
C13 C12 C18 C16 59.8(2) .
C1 C17 N1 C18 178.78(14) .
C1 C17 N1 Ti1 -0.4(2) .
C16 C18 N1 C17 -20.2(2) .
C12 C18 N1 C17 -145.29(15) .
C16 C18 N1 Ti1 159.10(14) .
C12 C18 N1 Ti1 34.01(15) .
O2 Ti1 N1 C17 -98.33(14) 2
O2 Ti1 N1 C17 167.17(15) .
O1 Ti1 N1 C17 77.93(14) 2
O1 Ti1 N1 C17 -8.36(13) .
N1 Ti1 N1 C17 -145.38(13) 2
O2 Ti1 N1 C18 82.44(11) 2
O2 Ti1 N1 C18 -12.06(10) .
O1 Ti1 N1 C18 -101.30(10) 2
O1 Ti1 N1 C18 172.40(11) .
N1 Ti1 N1 C18 35.39(9) 2
C3 C2 O1 Ti1 159.40(13) .
C1 C2 O1 Ti1 -20.8(3) .
O2 Ti1 O1 C2 122.07(17) 2
O2 Ti1 O1 C2 9.6(3) .
O1 Ti1 O1 C2 -80.99(17) 2
N1 Ti1 O1 C2 -160.98(16) 2
N1 Ti1 O1 C2 20.79(17) .

loop_
_platon_squeeze_void_nr
_platon_squeeze_void_average_x
_platon_squeeze_void_average_y
_platon_squeeze_void_average_z
_platon_squeeze_void_volume
_platon_squeeze_void_count_electrons
_platon_squeeze_void_content
1 -0.015 0.500 0.000 471 102 ' '
2 0.049 0.000 0.500 471 102 ' '

loop_
_publcif_info_exptl_table_extra_item
sin_theta_over_lambda_max
